data_2020552
loop_
_publ_author_name
'Girisha, Marisiddaiah'
'Yathirajan, Hemmige S.'
'Jasinski, Jerry P.'
'Glidewell, Christopher'

_publ_section_title
;
 Different acid--base behaviour of a pyrazole and an isoxazole with
 organic acids: crystal and molecular structures of the salt
 3-(4-fluorophenyl)-1<i>H</i>-pyrazolium 2,4,6-trinitrophenolate and of
 the cocrystal
 4-amino-<i>N</i>-(3,4-dimethyl-1,2-oxazol-5-yl)benzenesulfonamide--3,5-dinitrobenzoic
 acid (1/1)
;
_journal_coeditor_code SK3631
_journal_issue 8
_journal_name_full 'Acta Crystallographica Section C'
_journal_page_first
;
;
_journal_paper_doi 10.1107/S2053229616010494
_journal_volume 72
_journal_year 2016
_chemical_formula_iupac 'C11 H13 N3 O3 S, C7 H4 N2 O6'
_chemical_formula_moiety 'C11 H13 N3 O3 S, C7 H4 N2 O6'
_chemical_formula_sum 'C18 H17 N5 O9 S'
_chemical_formula_weight 479.43
_chemical_name_systematic
'4-Amino-<i>N</i>-(3,4-dimethyl-1,2-oxazol-5-yl)benzenesulfonamide--3,5-dinitrobenzoic acid (1/1)'
_space_group_crystal_system triclinic
_space_group_IT_number 2
_space_group_name_Hall '-P 1'
_space_group_name_H-M_alt 'P -1'
_symmetry_space_group_name_Hall '-P 1'
_symmetry_space_group_name_H-M 'P -1'
_atom_sites_solution_hydrogens mixed
_audit_creation_method SHELXL-2014
_cell_angle_alpha 96.439(5)
_cell_angle_beta 94.458(5)
_cell_angle_gamma 107.477(5)
_cell_formula_units_Z 2
_cell_length_a 7.8189(4)
_cell_length_b 8.6727(5)
_cell_length_c 15.9304(10)
_cell_measurement_reflns_used 4665
_cell_measurement_temperature 298(2)
_cell_measurement_theta_max 29.307
_cell_measurement_theta_min 3.327
_cell_volume 1016.79(11)
_computing_cell_refinement
;
CrysAlis PRO (Agilent, 2014)
;
_computing_data_collection
;
CrysAlis PRO (Agilent, 2014)
;
_computing_data_reduction
;
CrysAlis PRO (Agilent, 2014)
;
_computing_molecular_graphics
;
PLATON (Spek, 2009)
;
_computing_publication_material
;
SHELXL2014 (Sheldrick, 2015) and PLATON (Spek, 2009)
;
_computing_structure_refinement
;
SHELXL2014 (Sheldrick, 2015)
;
_computing_structure_solution
;
SHELXS97 (Sheldrick, 2008)
;
_diffrn_ambient_temperature 298(2)
_diffrn_detector_area_resol_mean 16.0416
_diffrn_measured_fraction_theta_full 0.997
_diffrn_measured_fraction_theta_max 0.952
_diffrn_measurement_device_type 'Agilent Xcalibur (Eos, Gemini)'
_diffrn_measurement_method '\f and \w scans'
_diffrn_radiation_type MoK\a
_diffrn_radiation_wavelength 0.71073
_diffrn_reflns_av_R_equivalents 0.0291
_diffrn_reflns_limit_h_max 10
_diffrn_reflns_limit_h_min -10
_diffrn_reflns_limit_k_max 11
_diffrn_reflns_limit_k_min -11
_diffrn_reflns_limit_l_max 14
_diffrn_reflns_limit_l_min -20
_diffrn_reflns_number 8229
_diffrn_reflns_theta_full 25.242
_diffrn_reflns_theta_max 27.548
_diffrn_reflns_theta_min 3.327
_diffrn_standards_interval_count 0
_diffrn_standards_interval_time 0
_diffrn_standards_number 0
_exptl_absorpt_coefficient_mu 0.224
_exptl_absorpt_correction_T_max 0.952
_exptl_absorpt_correction_T_min 0.796
_exptl_absorpt_correction_type multi-scan
_exptl_absorpt_process_details
;
(CrysAlis PRO; Agilent, 2014)
;
_exptl_crystal_colour colourless
_exptl_crystal_density_diffrn 1.566
_exptl_crystal_description plate
_exptl_crystal_F_000 496
_exptl_crystal_size_max 0.440
_exptl_crystal_size_mid 0.410
_exptl_crystal_size_min 0.220
_refine_diff_density_max 0.262
_refine_diff_density_min -0.309
_refine_ls_extinction_method none
_refine_ls_goodness_of_fit_ref 1.041
_refine_ls_hydrogen_treatment mixed
_refine_ls_matrix_type full
_refine_ls_number_parameters 312
_refine_ls_number_reflns 4476
_refine_ls_number_restraints 0
_refine_ls_restrained_S_all 1.041
_refine_ls_R_factor_all 0.0709
_refine_ls_R_factor_gt 0.0474
_refine_ls_shift/su_max 0.000
_refine_ls_shift/su_mean 0.000
_refine_ls_structure_factor_coef Fsqd
_refine_ls_weighting_details 'w=1/[\s^2^(Fo^2^)+(0.0562P)^2^+0.2274P] where P=(Fo^2^+2Fc^2^)/3'
_refine_ls_weighting_scheme calc
_refine_ls_wR_factor_gt 0.1120
_refine_ls_wR_factor_ref 0.1303
_reflns_number_gt 3286
_reflns_number_total 4476
_reflns_threshold_expression 'I > 2\s(I)'
_cod_data_source_file sk3631sup1.cif
_cod_data_source_block II
_cod_database_code 2020552
_shelx_space_group_comment
;
The symmetry employed for this shelxl refinement is uniquely defined
by the following loop, which should always be used as a source of
symmetry information in preference to the above space-group names.
They are only intended as comments.
;
_shelx_estimated_absorpt_t_min 0.908
_shelx_estimated_absorpt_t_max 0.952
_shelxl_version_number 2.014

loop_
_space_group_symop_operation_xyz
'x, y, z'
'-x, -y, -z'

loop_
_atom_site_type_symbol
_atom_site_label
_atom_site_fract_x
_atom_site_fract_y
_atom_site_fract_z
_atom_site_U_iso_or_equiv
_atom_site_adp_type
_atom_site_calc_flag
_atom_site_occupancy
C C11 0.0863(3) 0.2500(3) 0.22330(13) 0.0331(5) Uani d 1
C C12 0.1458(3) 0.1343(3) 0.26054(14) 0.0357(5) Uani d 1
H H12 0.2169 0.1640 0.3129 0.043 Uiso calc 1
C C13 0.0994(3) -0.0235(3) 0.21983(14) 0.0384(5) Uani d 1
H H13 0.1384 -0.1002 0.2454 0.046 Uiso calc 1
C C14 -0.0055(3) -0.0705(3) 0.14063(14) 0.0365(5) Uani d 1
C C15 -0.0620(3) 0.0477(3) 0.10351(14) 0.0412(5) Uani d 1
H H15 -0.1299 0.0193 0.0503 0.049 Uiso calc 1
C C16 -0.0186(3) 0.2050(3) 0.14441(14) 0.0386(5) Uani d 1
H H16 -0.0593 0.2814 0.1194 0.046 Uiso calc 1
N N14 -0.0453(3) -0.2264(3) 0.10036(16) 0.0551(6) Uani d 1
H H141 -0.021(4) -0.298(4) 0.1286(19) 0.066 Uiso d 1
H H142 -0.126(4) -0.248(3) 0.056(2) 0.066 Uiso d 1
S S1 0.14181(7) 0.44876(7) 0.27622(4) 0.03740(17) Uani d 1
O O1 0.1113(2) 0.55430(19) 0.21761(11) 0.0489(4) Uani d 1
O O2 0.3125(2) 0.4877(2) 0.32574(12) 0.0513(5) Uani d 1
N N1 -0.0098(3) 0.4501(2) 0.34254(12) 0.0391(5) Uani d 1
H H1 -0.082(3) 0.491(3) 0.3273(16) 0.047 Uiso d 1
O O21 0.0884(2) 0.30401(19) 0.43847(10) 0.0422(4) Uani d 1
N N22 0.0219(3) 0.2112(2) 0.50365(12) 0.0451(5) Uani d 1
C C23 -0.1429(3) 0.2144(3) 0.50733(14) 0.0396(5) Uani d 1
C C24 -0.1958(3) 0.3048(2) 0.44689(13) 0.0348(5) Uani d 1
C C25 -0.0470(3) 0.3545(2) 0.40695(13) 0.0320(5) Uani d 1
C C26 -0.2531(4) 0.1278(3) 0.56999(17) 0.0625(8) Uani d 1
H H26A -0.3518 0.0384 0.5403 0.094 Uiso calc 1
H H26B -0.2993 0.2022 0.6032 0.094 Uiso calc 1
H H26C -0.1792 0.0868 0.6068 0.094 Uiso calc 1
C C27 -0.3720(3) 0.3375(3) 0.43405(18) 0.0537(7) Uani d 1
H H27A -0.3929 0.3931 0.4859 0.081 Uiso calc 1
H H27B -0.4673 0.2359 0.4182 0.081 Uiso calc 1
H H27C -0.3692 0.4044 0.3898 0.081 Uiso calc 1
C C31 0.3891(3) 0.2031(2) 0.76112(13) 0.0309(4) Uani d 1
C C32 0.3955(3) 0.0457(2) 0.76450(13) 0.0329(5) Uani d 1
H H32A 0.3381 -0.0382 0.7204 0.040 Uiso calc 1
C C33 0.4888(3) 0.0169(2) 0.83484(14) 0.0332(5) Uani d 1
C C34 0.5825(3) 0.1383(3) 0.90009(14) 0.0344(5) Uani d 1
H H34 0.6476 0.1168 0.9463 0.041 Uiso calc 1
C C35 0.5749(3) 0.2934(2) 0.89357(13) 0.0327(5) Uani d 1
C C36 0.4776(3) 0.3284(3) 0.82656(13) 0.0323(5) Uani d 1
H H36 0.4712 0.4334 0.8252 0.039 Uiso calc 1
C C37 0.2815(3) 0.2427(3) 0.68944(14) 0.0351(5) Uani d 1
O O31 0.2330(2) 0.3625(2) 0.69782(11) 0.0523(5) Uani d 1
O O32 0.2466(3) 0.1367(2) 0.62014(11) 0.0531(5) Uani d 1
H H32 0.182(4) 0.169(4) 0.581(2) 0.080 Uiso d 1
N N33 0.4881(3) -0.1510(2) 0.84299(14) 0.0462(5) Uani d 1
O O33 0.4116(3) -0.2583(2) 0.78483(14) 0.0687(6) Uani d 1
O O34 0.5655(3) -0.1716(2) 0.90861(13) 0.0732(6) Uani d 1
N N35 0.6808(3) 0.4275(2) 0.95992(12) 0.0426(5) Uani d 1
O O35 0.7720(3) 0.3964(2) 1.01676(13) 0.0732(6) Uani d 1
O O36 0.6726(3) 0.5629(2) 0.95441(13) 0.0725(6) Uani d 1

loop_
_atom_site_aniso_label
_atom_site_aniso_U_11
_atom_site_aniso_U_22
_atom_site_aniso_U_33
_atom_site_aniso_U_12
_atom_site_aniso_U_13
_atom_site_aniso_U_23
C11 0.0356(11) 0.0359(11) 0.0303(11) 0.0139(9) 0.0040(9) 0.0078(8)
C12 0.0432(12) 0.0385(12) 0.0283(11) 0.0176(10) -0.0001(9) 0.0058(9)
C13 0.0504(13) 0.0389(12) 0.0327(12) 0.0223(10) 0.0067(10) 0.0081(9)
C14 0.0392(12) 0.0386(12) 0.0311(12) 0.0115(10) 0.0082(9) 0.0020(9)
C15 0.0400(12) 0.0550(15) 0.0276(12) 0.0158(11) -0.0036(10) 0.0046(10)
C16 0.0398(12) 0.0494(14) 0.0336(12) 0.0210(11) 0.0051(10) 0.0143(10)
N14 0.0672(15) 0.0457(13) 0.0466(14) 0.0152(11) -0.0023(11) -0.0051(10)
S1 0.0404(3) 0.0322(3) 0.0422(3) 0.0134(2) 0.0053(2) 0.0102(2)
O1 0.0624(11) 0.0398(9) 0.0540(11) 0.0214(8) 0.0169(9) 0.0229(8)
O2 0.0391(9) 0.0450(10) 0.0656(12) 0.0108(7) -0.0038(8) 0.0031(8)
N1 0.0475(11) 0.0404(11) 0.0403(11) 0.0265(9) 0.0067(9) 0.0144(8)
O21 0.0517(9) 0.0477(9) 0.0347(9) 0.0274(8) -0.0027(7) 0.0093(7)
N22 0.0647(14) 0.0442(11) 0.0292(10) 0.0227(10) -0.0070(9) 0.0099(8)
C23 0.0539(14) 0.0338(12) 0.0272(11) 0.0116(10) -0.0066(10) 0.0017(9)
C24 0.0417(12) 0.0294(11) 0.0299(11) 0.0085(9) -0.0047(9) 0.0037(8)
C25 0.0436(12) 0.0291(10) 0.0249(10) 0.0175(9) -0.0058(9) -0.0004(8)
C26 0.077(2) 0.0586(17) 0.0458(16) 0.0085(14) -0.0017(14) 0.0223(13)
C27 0.0454(14) 0.0638(17) 0.0552(17) 0.0183(12) 0.0037(12) 0.0204(13)
C31 0.0312(11) 0.0339(11) 0.0310(11) 0.0136(9) 0.0027(9) 0.0098(8)
C32 0.0356(11) 0.0315(11) 0.0324(12) 0.0132(9) 0.0007(9) 0.0018(8)
C33 0.0370(11) 0.0281(11) 0.0397(12) 0.0155(9) 0.0064(9) 0.0106(9)
C34 0.0389(12) 0.0361(12) 0.0333(12) 0.0180(9) 0.0013(9) 0.0116(9)
C35 0.0337(11) 0.0343(11) 0.0299(11) 0.0123(9) -0.0025(9) 0.0035(8)
C36 0.0360(11) 0.0309(11) 0.0336(11) 0.0141(9) 0.0028(9) 0.0102(8)
C37 0.0382(12) 0.0360(12) 0.0328(12) 0.0149(9) -0.0019(9) 0.0072(9)
O31 0.0664(11) 0.0470(10) 0.0504(11) 0.0339(9) -0.0141(9) 0.0043(8)
O32 0.0754(13) 0.0552(11) 0.0341(10) 0.0366(10) -0.0156(9) -0.0017(8)
N33 0.0565(13) 0.0334(11) 0.0551(14) 0.0214(10) 0.0060(11) 0.0130(10)
O33 0.0911(15) 0.0325(10) 0.0772(15) 0.0214(10) -0.0127(12) -0.0038(9)
O34 0.1130(17) 0.0516(12) 0.0670(14) 0.0421(12) -0.0082(12) 0.0253(10)
N35 0.0502(12) 0.0380(11) 0.0383(11) 0.0163(9) -0.0092(9) 0.0023(8)
O35 0.0926(15) 0.0579(12) 0.0622(13) 0.0308(11) -0.0433(12) -0.0049(9)
O36 0.1039(16) 0.0327(10) 0.0714(14) 0.0242(10) -0.0381(12) -0.0068(8)

loop_
_atom_type_symbol
_atom_type_description
_atom_type_scat_dispersion_real
_atom_type_scat_dispersion_imag
_atom_type_scat_source
C C 0.0033 0.0016 'International Tables Vol C Tables 4.2.6.8 and 6.1.1.4'
H H 0.0000 0.0000 'International Tables Vol C Tables 4.2.6.8 and 6.1.1.4'
N N 0.0061 0.0033 'International Tables Vol C Tables 4.2.6.8 and 6.1.1.4'
O O 0.0106 0.0060 'International Tables Vol C Tables 4.2.6.8 and 6.1.1.4'
S S 0.1246 0.1234 'International Tables Vol C Tables 4.2.6.8 and 6.1.1.4'

loop_
_geom_angle_atom_site_label_1
_geom_angle_atom_site_label_2
_geom_angle_atom_site_label_3
_geom_angle
C16 C11 C12 119.6(2)
C16 C11 S1 120.62(16)
C12 C11 S1 119.78(16)
C13 C12 C11 120.0(2)
C13 C12 H12 120.0
C11 C12 H12 120.0
C12 C13 C14 121.04(19)
C12 C13 H13 119.5
C14 C13 H13 119.5
N14 C14 C13 120.0(2)
N14 C14 C15 121.8(2)
C13 C14 C15 118.2(2)
C16 C15 C14 121.1(2)
C16 C15 H15 119.5
C14 C15 H15 119.5
C15 C16 C11 120.02(19)
C15 C16 H16 120.0
C11 C16 H16 120.0
C14 N14 H141 118(2)
C14 N14 H142 112.8(19)
H141 N14 H142 125(3)
O2 S1 O1 120.11(11)
O2 S1 N1 107.53(11)
O1 S1 N1 103.19(10)
O2 S1 C11 108.66(10)
O1 S1 C11 109.45(10)
N1 S1 C11 107.09(10)
C25 N1 S1 125.92(15)
C25 N1 H1 118.1(19)
S1 N1 H1 113.8(19)
C25 O21 N22 106.43(17)
C23 N22 O21 106.02(16)
N22 C23 C24 112.5(2)
N22 C23 C26 120.0(2)
C24 C23 C26 127.5(2)
C25 C24 C23 102.63(19)
C25 C24 C27 129.9(2)
C23 C24 C27 127.4(2)
O21 C25 C24 112.40(18)
O21 C25 N1 116.08(19)
C24 C25 N1 131.48(19)
C23 C26 H26A 109.5
C23 C26 H26B 109.5
H26A C26 H26B 109.5
C23 C26 H26C 109.5
H26A C26 H26C 109.5
H26B C26 H26C 109.5
C24 C27 H27A 109.5
C24 C27 H27B 109.5
H27A C27 H27B 109.5
C24 C27 H27C 109.5
H27A C27 H27C 109.5
H27B C27 H27C 109.5
C32 C31 C36 120.55(18)
C32 C31 C37 121.7(2)
C36 C31 C37 117.72(18)
C33 C32 C31 118.3(2)
C33 C32 H32A 120.8
C31 C32 H32A 120.8
C32 C33 C34 123.02(19)
C32 C33 N33 119.6(2)
C34 C33 N33 117.33(19)
C33 C34 C35 116.71(19)
C33 C34 H34 121.6
C35 C34 H34 121.6
C36 C35 C34 122.9(2)
C36 C35 N35 118.96(18)
C34 C35 N35 118.15(18)
C35 C36 C31 118.45(19)
C35 C36 H36 120.8
C31 C36 H36 120.8
O31 C37 O32 125.0(2)
O31 C37 C31 120.9(2)
O32 C37 C31 114.06(18)
C37 O32 H32 108(2)
O33 N33 O34 124.7(2)
O33 N33 C33 118.1(2)
O34 N33 C33 117.1(2)
O36 N35 O35 123.6(2)
O36 N35 C35 117.98(18)
O35 N35 C35 118.42(19)

loop_
_geom_bond_atom_site_label_1
_geom_bond_atom_site_label_2
_geom_bond_distance
_geom_bond_publ_flag
C11 C16 1.393(3) ?
C11 C12 1.395(3) ?
C11 S1 1.743(2) ?
C12 C13 1.376(3) ?
C12 H12 0.9300 ?
C13 C14 1.398(3) ?
C13 H13 0.9300 ?
C14 N14 1.363(3) ?
C14 C15 1.401(3) ?
C15 C16 1.375(3) ?
C15 H15 0.9300 ?
C16 H16 0.9300 ?
N14 H141 0.86(3) ?
N14 H142 0.88(3) ?
S1 O2 1.4222(17) ?
S1 O1 1.4334(15) ?
S1 N1 1.650(2) ?
N1 C25 1.385(3) ?
N1 H1 0.79(2) ?
O21 N22 1.420(2) y
N22 C23 1.303(3) y
C23 C24 1.419(3) y
C23 C26 1.489(3) ?
C24 C25 1.348(3) y
C24 C27 1.491(3) ?
C25 O21 1.346(2) y
C26 H26A 0.9600 ?
C26 H26B 0.9600 ?
C26 H26C 0.9600 ?
C27 H27A 0.9600 ?
C27 H27B 0.9600 ?
C27 H27C 0.9600 ?
C31 C32 1.387(3) ?
C31 C36 1.389(3) ?
C31 C37 1.497(3) ?
C32 C33 1.377(3) ?
C32 H32A 0.9300 ?
C33 C34 1.378(3) ?
C34 C35 1.379(3) ?
C34 H34 0.9300 ?
C35 C36 1.377(3) ?
C36 H36 0.9300 ?
C37 O31 1.206(2) y
C37 O32 1.309(3) y
C33 N33 1.475(3) y
C35 N35 1.471(3) y
O32 H32 0.89(3) ?
N33 O33 1.211(3) y
N33 O34 1.224(3) y
N35 O35 1.213(2) y
N35 O36 1.208(2) y

loop_
_geom_hbond_atom_site_label_D
_geom_hbond_atom_site_label_H
_geom_hbond_atom_site_label_A
_geom_hbond_site_symmetry_A
_geom_hbond_distance_DH
_geom_hbond_distance_HA
_geom_hbond_distance_DA
_geom_hbond_angle_DHA
_geom_hbond_publ_flag
N1 H1 O31 2_566 0.79(2) 2.03(2) 2.804(3) 169(2) y
O32 H32 N22 . 0.89(3) 1.83(3) 2.719(3) 172(3) y
N14 H141 O1 1_545 0.86(3) 2.39(3) 3.232(3) 167(3) y
N14 H142 O36 1_444 0.87(3) 2.29(3) 3.072(3) 149(2) y
C16 H16 O35 1_454 0.93 2.50 3.383(3) 160 y

loop_
_geom_torsion_atom_site_label_1
_geom_torsion_atom_site_label_2
_geom_torsion_atom_site_label_3
_geom_torsion_atom_site_label_4
_geom_torsion
C16 C11 C12 C13 -0.7(3)
S1 C11 C12 C13 178.71(17)
C11 C12 C13 C14 0.8(3)
C12 C13 C14 N14 178.0(2)
C12 C13 C14 C15 0.2(3)
N14 C14 C15 C16 -179.1(2)
C13 C14 C15 C16 -1.2(3)
C14 C15 C16 C11 1.3(3)
C12 C11 C16 C15 -0.4(3)
S1 C11 C16 C15 -179.75(17)
C16 C11 S1 O2 -149.50(18)
C12 C11 S1 O2 31.1(2)
C16 C11 S1 O1 -16.6(2)
C12 C11 S1 O1 164.04(17)
C16 C11 S1 N1 94.62(19)
C12 C11 S1 N1 -84.75(19)
O2 S1 N1 C25 -58.4(2)
O1 S1 N1 C25 173.70(19)
C11 S1 N1 C25 58.2(2)
C25 O21 N22 C23 -0.9(2)
O21 N22 C23 C24 0.4(2)
O21 N22 C23 C26 -180.0(2)
N22 C23 C24 C25 0.1(3)
C26 C23 C24 C25 -179.4(2)
N22 C23 C24 C27 -178.6(2)
C26 C23 C24 C27 1.9(4)
N22 O21 C25 C24 1.0(2)
N22 O21 C25 N1 179.17(18)
C23 C24 C25 O21 -0.7(2)
C27 C24 C25 O21 177.9(2)
C23 C24 C25 N1 -178.5(2)
C27 C24 C25 N1 0.1(4)
S1 N1 C25 O21 25.9(3)
S1 N1 C25 C24 -156.4(2)
C36 C31 C32 C33 1.1(3)
C37 C31 C32 C33 -176.31(19)
C31 C32 C33 C34 -2.9(3)
C31 C32 C33 N33 176.00(19)
C32 C33 C34 C35 1.9(3)
N33 C33 C34 C35 -177.03(19)
C33 C34 C35 C36 0.9(3)
C33 C34 C35 N35 -176.99(19)
C34 C35 C36 C31 -2.6(3)
N35 C35 C36 C31 175.27(19)
C32 C31 C36 C35 1.5(3)
C37 C31 C36 C35 179.07(19)
C32 C31 C37 O31 158.1(2)
C36 C31 C37 O31 -19.3(3)
C32 C31 C37 O32 -21.4(3)
C36 C31 C37 O32 161.1(2)
C32 C33 N33 O33 3.5(3)
C34 C33 N33 O33 -177.5(2)
C32 C33 N33 O34 -176.4(2)
C34 C33 N33 O34 2.6(3)
C36 C35 N35 O36 2.7(3)
C34 C35 N35 O36 -179.3(2)
C36 C35 N35 O35 -177.0(2)
C34 C35 N35 O35 1.0(3)

_cod_database_fobs_code 2020552
